data_7005897
loop_
_publ_author_name
'Konstantin V. Domasevitch'
'Pavlo V. Solntsev'
'Il'ya A. Gural'skiy'
'Harald Krautscheid'
'Eduard B. Rusanov'
'Alexander N. Chernega'
'Judith A. K. Howard'

_publ_section_title
;
 Silver(I) ions bridged by pyridazine: doubling the ligand
 functionality for the design of unusual 3D coordination frameworks.
;
_journal_issue 35
_journal_name_full 'Dalton transactions (Cambridge, England : 2003)'
_journal_page_first 3893
_journal_page_last 3905
_journal_paper_doi 10.1039/b706731c
_journal_year 2007
_chemical_formula_moiety '(C30 H20 Ag4 N20), 4(Cl O4)'
_chemical_formula_sum 'C30 H20 Ag4 Cl4 N20 O16'
_chemical_formula_weight 1489.94
_chemical_name_common
;Silver(i) Perchlorate 4:5 Complex with Pyridazino(4,5-
d)pyridazine
;
_chemical_name_systematic
;
Silver(I) Perchlorate 4:5 Complex with Pyridazino[4,5-d]pyridazine
;
_space_group_IT_number 136
_space_group_name_Hall '-P 4n 2n'
_space_group_name_H-M_alt 'P 42/m n m'
_symmetry_cell_setting tetragonal
_symmetry_Int_Tables_number 136
_symmetry_space_group_name_Hall '-P 4n 2n'
_symmetry_space_group_name_H-M 'P 42/m n m'
_atom_sites_solution_hydrogens geom
_atom_sites_solution_primary direct
_atom_sites_solution_secondary difmap
_audit_creation_method SHELXL-97
_cell_angle_alpha 90.00
_cell_angle_beta 90.00
_cell_angle_gamma 90.00
_cell_formula_units_Z 2
_cell_length_a 17.0076(10)
_cell_length_b 17.0076(10)
_cell_length_c 7.8591(5)
_cell_measurement_reflns_used 8000
_cell_measurement_temperature 213(2)
_cell_measurement_theta_max 26.01
_cell_measurement_theta_min 5.36
_cell_volume 2273.3(2)
_computing_cell_refinement 'IPDS Software (Stoe&Cie, 2000)'
_computing_data_collection 'IPDS Software (Stoe&Cie, 2000)'
_computing_data_reduction 'IPDS Software (Stoe&Cie, 2000)'
_computing_molecular_graphics 'Diamond 2.1e (Brandenburg, 1999)'
_computing_publication_material 'WinGX 1.700.00 (Farrugia, 1999)'
_computing_structure_refinement 'SHELXL-97 (Sheldrick, 1997)'
_computing_structure_solution 'SHELXS-97 (Sheldrick, 1997)'
_diffrn_ambient_temperature 213(2)
_diffrn_measured_fraction_theta_full 0.981
_diffrn_measured_fraction_theta_max 0.981
_diffrn_measurement_device_type 'Stoe Imaging plate diffraction system'
_diffrn_measurement_method '\f oscillation scans'
_diffrn_radiation_monochromator graphite
_diffrn_radiation_source 'fine-focus sealed tube'
_diffrn_radiation_type MoK\a
_diffrn_radiation_wavelength 0.71073
_diffrn_reflns_av_R_equivalents 0.0303
_diffrn_reflns_av_sigmaI/netI 0.0246
_diffrn_reflns_limit_h_max 15
_diffrn_reflns_limit_h_min -20
_diffrn_reflns_limit_k_max 19
_diffrn_reflns_limit_k_min -20
_diffrn_reflns_limit_l_max 9
_diffrn_reflns_limit_l_min -9
_diffrn_reflns_number 10426
_diffrn_reflns_theta_full 26.01
_diffrn_reflns_theta_max 26.01
_diffrn_reflns_theta_min 5.36
_diffrn_standards_decay_% 0
_exptl_absorpt_coefficient_mu 2.025
_exptl_absorpt_correction_T_max 0.8231
_exptl_absorpt_correction_T_min 0.7931
_exptl_absorpt_correction_type refdelf
_exptl_absorpt_process_details 'DIFABS, (Walker & Stuart, 1983)'
_exptl_crystal_colour yellow
_exptl_crystal_density_diffrn 2.177
_exptl_crystal_density_method 'not measured'
_exptl_crystal_description prism
_exptl_crystal_F_000 1448
_exptl_crystal_size_max 0.12
_exptl_crystal_size_mid 0.12
_exptl_crystal_size_min 0.10
_refine_diff_density_max 0.572
_refine_diff_density_min -0.424
_refine_diff_density_rms 0.078
_refine_ls_extinction_method none
_refine_ls_goodness_of_fit_ref 0.973
_refine_ls_hydrogen_treatment constr
_refine_ls_matrix_type full
_refine_ls_number_parameters 100
_refine_ls_number_reflns 1238
_refine_ls_number_restraints 0
_refine_ls_restrained_S_all 0.973
_refine_ls_R_factor_all 0.0390
_refine_ls_R_factor_gt 0.0260
_refine_ls_shift/su_max 0.002
_refine_ls_shift/su_mean 0.000
_refine_ls_structure_factor_coef Fsqd
_refine_ls_weighting_details 'calc w=1/[\s^2^(Fo^2^)+(0.0422P)^2^+0.0000P] where P=(Fo^2^+2Fc^2^)/3'
_refine_ls_weighting_scheme calc
_refine_ls_wR_factor_gt 0.0660
_refine_ls_wR_factor_ref 0.0680
_reflns_number_gt 866
_reflns_number_total 1238
_reflns_threshold_expression >2sigma(I)
_cod_data_source_file b706731c.txt
_cod_data_source_block (1)
_cod_depositor_comments
;
The following automatic conversions were performed:
'_symmetry_cell_setting' value 'Tetragonal' changed to 'tetragonal'
according to '/home/saulius/struct/CIF-dictionaries/cif_core.dic'
dictionary named 'cif_core.dic' version 2.4.1 from 2010-06-29.

Automatic conversion script
Id: cif_fix_enum 1527 2010-12-29 10:47:43Z saulius 
;
_cod_original_sg_symbol_Hall '-P 4n 2n '
_cod_original_sg_symbol_H-M 'P4(2)/mnm '
_cod_database_code 7005897

loop_
_symmetry_equiv_pos_as_xyz
'x, y, z'
'-x, -y, z'
'-y+1/2, x+1/2, z+1/2'
'y+1/2, -x+1/2, z+1/2'
'-x+1/2, y+1/2, -z+1/2'
'x+1/2, -y+1/2, -z+1/2'
'y, x, -z'
'-y, -x, -z'
'-x, -y, -z'
'x, y, -z'
'y-1/2, -x-1/2, -z-1/2'
'-y-1/2, x-1/2, -z-1/2'
'x-1/2, -y-1/2, z-1/2'
'-x-1/2, y-1/2, z-1/2'
'-y, -x, z'
'y, x, z'

loop_
_atom_site_label
_atom_site_type_symbol
_atom_site_fract_x
_atom_site_fract_y
_atom_site_fract_z
_atom_site_U_iso_or_equiv
_atom_site_adp_type
_atom_site_occupancy
_atom_site_symmetry_multiplicity
_atom_site_calc_flag
_atom_site_refinement_flags
_atom_site_disorder_assembly
_atom_site_disorder_group
Ag1 Ag 0.687353(13) 0.312647(13) 0.25893(3) 0.02562(14) Uani 1 2 d S . .
N1 N 0.59964(16) 0.40036(16) 0.4135(4) 0.0310(9) Uani 1 2 d S . .
N2 N 0.6751(2) 0.18619(17) 0.4124(3) 0.0378(7) Uani 1 1 d . . .
N3 N 0.75562(18) -0.08353(17) 0.4126(3) 0.0333(7) Uani 1 1 d . . .
C1 C 0.5522(2) 0.4478(2) 0.3326(5) 0.0413(13) Uani 1 2 d S . .
H1A H 0.5530 0.4470 0.2130 0.050 Uiso 1 2 calc SR . .
C2 C 0.5000 0.5000 0.4134(7) 0.0263(14) Uani 1 4 d S . .
C3 C 0.6903(3) 0.1213(2) 0.3309(4) 0.0418(10) Uani 1 1 d . . .
H3A H 0.6879 0.1219 0.2114 0.050 Uiso 1 1 calc R . .
C4 C 0.7102(2) 0.05045(19) 0.4119(3) 0.0324(8) Uani 1 1 d . . .
C5 C 0.7334(2) -0.0202(2) 0.3314(4) 0.0390(9) Uani 1 1 d . . .
H5A H 0.7329 -0.0217 0.2118 0.047 Uiso 1 1 calc R . .
Cl1 Cl 0.34694(13) 0.34694(13) 0.5456(4) 0.0669(12) Uani 0.50 2 d SP . .
O1 O 0.2879(3) 0.2879(3) 0.5000 0.0646(18) Uani 1 4 d S . .
O2 O 0.4216(4) 0.3196(4) 0.5000 0.0940(17) Uani 1 2 d S . .
O4 O 0.3564(6) 0.3564(6) 0.7186(19) 0.139(6) Uani 0.50 2 d SP . .
Cl2 Cl 0.4128(2) 0.4128(2) 0.0000 0.0612(12) Uani 0.50 4 d SP . .
O5 O 0.3968(14) 0.4852(14) 0.0000 0.172(7) Uiso 0.50 2 d SP . .
O6 O 0.3808(13) 0.3808(13) -0.150(4) 0.234(11) Uiso 0.50 2 d SP . .

loop_
_atom_site_aniso_label
_atom_site_aniso_U_11
_atom_site_aniso_U_22
_atom_site_aniso_U_33
_atom_site_aniso_U_23
_atom_site_aniso_U_13
_atom_site_aniso_U_12
Ag1 0.02375(16) 0.02375(16) 0.02938(18) 0.00149(10) -0.00149(10) -0.00228(13)
N1 0.0344(15) 0.0344(15) 0.0242(16) -0.0006(11) 0.0006(11) 0.0102(18)
N2 0.060(2) 0.0282(17) 0.0247(12) -0.0001(11) -0.0004(13) 0.0092(15)
N3 0.053(2) 0.0287(16) 0.0178(11) 0.0007(11) 0.0002(11) 0.0093(13)
C1 0.050(2) 0.050(2) 0.023(2) -0.0008(13) 0.0008(13) 0.027(3)
C2 0.027(2) 0.027(2) 0.025(3) 0.000 0.000 0.006(3)
C3 0.075(3) 0.0292(19) 0.0208(13) 0.0010(12) -0.0027(17) 0.010(2)
C4 0.051(2) 0.0246(19) 0.0213(14) 0.0006(12) -0.0003(13) 0.0065(16)
C5 0.070(3) 0.030(2) 0.0175(13) 0.0001(13) -0.0002(14) 0.0130(17)
Cl1 0.0582(12) 0.0582(12) 0.084(4) -0.0115(10) -0.0115(10) -0.0210(16)
O1 0.065(3) 0.065(3) 0.063(3) 0.000 0.000 -0.032(4)
O2 0.068(4) 0.097(5) 0.117(4) 0.000 0.000 -0.012(3)
O4 0.143(9) 0.143(9) 0.132(10) -0.066(6) -0.066(6) -0.048(11)
Cl2 0.067(2) 0.067(2) 0.050(2) 0.000 0.000 -0.001(3)

loop_
_atom_type_symbol
_atom_type_description
_atom_type_scat_dispersion_real
_atom_type_scat_dispersion_imag
_atom_type_scat_source
C C 0.0033 0.0016 'International Tables Vol C Tables 4.2.6.8 and 6.1.1.4'
H H 0.0000 0.0000 'International Tables Vol C Tables 4.2.6.8 and 6.1.1.4'
N N 0.0061 0.0033 'International Tables Vol C Tables 4.2.6.8 and 6.1.1.4'
O O 0.0106 0.0060 'International Tables Vol C Tables 4.2.6.8 and 6.1.1.4'
Cl Cl 0.1484 0.1585 'International Tables Vol C Tables 4.2.6.8 and 6.1.1.4'
Ag Ag -0.8971 1.1015 'International Tables Vol C Tables 4.2.6.8 and 6.1.1.4'

loop_
_geom_angle_atom_site_label_1
_geom_angle_atom_site_label_2
_geom_angle_atom_site_label_3
_geom_angle
_geom_angle_site_symmetry_1
_geom_angle_site_symmetry_3
_geom_angle_publ_flag
N3 Ag1 N3 105.89(13) 12_656 5_655 ?
N3 Ag1 N1 94.37(9) 12_656 . ?
N3 Ag1 N1 94.37(9) 5_655 . ?
N3 Ag1 N2 159.69(11) 12_656 15_665 ?
N3 Ag1 N2 82.07(10) 5_655 15_665 ?
N1 Ag1 N2 103.77(9) . 15_665 ?
N3 Ag1 N2 82.07(10) 12_656 . ?
N3 Ag1 N2 159.69(11) 5_655 . ?
N1 Ag1 N2 103.77(9) . . ?
N2 Ag1 N2 84.76(15) 15_665 . ?
C1 N1 N1 119.1(2) . 10_556 ?
C1 N1 Ag1 120.9(3) . . ?
N1 N1 Ag1 119.93(8) 10_556 . ?
C3 N2 N2 119.46(17) . 10_556 ?
C3 N2 Ag1 118.7(2) . . ?
N2 N2 Ag1 119.17(6) 10_556 . ?
C5 N3 N3 119.21(17) . 10_556 ?
C5 N3 Ag1 116.37(19) . 11_666 ?
N3 N3 Ag1 123.78(6) 10_556 11_666 ?
N1 C1 C2 124.0(4) . . ?
C2 C2 C1 116.8(3) 9_666 2_665 ?
C2 C2 C1 116.8(3) 9_666 . ?
C1 C2 C1 126.4(5) 2_665 . ?
N2 C3 C4 123.5(3) . . ?
C4 C4 C3 116.97(17) 10_556 . ?
C4 C4 C5 116.59(16) 10_556 . ?
C3 C4 C5 126.4(3) . . ?
N3 C5 C4 124.2(3) . . ?
O4 Cl1 O2 100.7(3) . 7_556 ?
O4 Cl1 O2 100.7(3) . . ?
O2 Cl1 O2 122.5(5) 7_556 . ?
O4 Cl1 O1 113.7(7) . . ?
O2 Cl1 O1 109.4(3) 7_556 . ?
O2 Cl1 O1 109.4(3) . . ?
O5 Cl2 O5 115(2) . 7 ?
O5 Cl2 O6 107.1(7) . . ?
O5 Cl2 O6 107.1(7) 7 . ?
O5 Cl2 O6 107.1(7) . 10 ?
O5 Cl2 O6 107.1(7) 7 10 ?
O6 Cl2 O6 114(2) . 10 ?

loop_
_geom_bond_atom_site_label_1
_geom_bond_atom_site_label_2
_geom_bond_distance
_geom_bond_site_symmetry_2
_geom_bond_publ_flag
Ag1 N3 2.424(3) 12_656 ?
Ag1 N3 2.424(3) 5_655 ?
Ag1 N1 2.434(4) . ?
Ag1 N2 2.475(3) 15_665 ?
Ag1 N2 2.475(3) . ?
N1 C1 1.305(6) . ?
N1 N1 1.360(6) 10_556 ?
N2 C3 1.302(4) . ?
N2 N2 1.377(4) 10_556 ?
N3 C5 1.308(4) . ?
N3 N3 1.374(5) 10_556 ?
C1 C2 1.408(5) . ?
C2 C2 1.361(11) 9_666 ?
C2 C1 1.408(5) 2_665 ?
C3 C4 1.404(5) . ?
C4 C4 1.385(5) 10_556 ?
C4 C5 1.414(5) . ?
Cl1 O4 1.378(14) . ?
Cl1 O2 1.399(6) 7_556 ?
Cl1 O2 1.399(6) . ?
Cl1 O1 1.465(7) . ?
Cl1 O4 2.089(15) 10_556 ?
Cl2 O5 1.26(2) . ?
Cl2 O5 1.26(2) 7 ?
Cl2 O6 1.41(3) . ?
Cl2 O6 1.41(3) 10 ?
